data_2224528
loop_
_publ_author_name
'Ru, Zong-Ling'
'Wang, Guo-Xi'

_publ_section_title
;
 Methyl 1-bromo-2-naphthoate
;
_journal_coeditor_code XU2693
_journal_issue 12
_journal_name_full 'Acta Crystallographica Section E'
_journal_page_first o3264
_journal_paper_doi 10.1107/S1600536809050466
_journal_volume 65
_journal_year 2009
_chemical_formula_iupac 'C12 H9 Br O2'
_chemical_formula_moiety 'C12 H9 Br O2'
_chemical_formula_sum 'C12 H9 Br O2'
_chemical_formula_weight 265.10
_chemical_name_systematic
;
Methyl 1-bromo-2-naphthoate
;
_space_group_IT_number 14
_symmetry_cell_setting monoclinic
_symmetry_space_group_name_Hall '-P 2ybc'
_symmetry_space_group_name_H-M 'P 1 21/c 1'
_atom_sites_solution_hydrogens geom
_atom_sites_solution_primary direct
_atom_sites_solution_secondary difmap
_audit_creation_method SHELXL-97
_cell_angle_alpha 90.00
_cell_angle_beta 93.66(3)
_cell_angle_gamma 90.00
_cell_formula_units_Z 4
_cell_length_a 9.3614(19)
_cell_length_b 9.3014(19)
_cell_length_c 12.069(2)
_cell_measurement_reflns_used 1751
_cell_measurement_temperature 298(2)
_cell_measurement_theta_max 27.48
_cell_measurement_theta_min 3.09
_cell_volume 1048.8(4)
_computing_cell_refinement 'CrystalClear (Rigaku, 2005)'
_computing_data_collection 'CrystalClear (Rigaku, 2005)'
_computing_data_reduction 'CrystalClear (Rigaku, 2005)'
_computing_molecular_graphics 'SHELXTL (Sheldrick, 2008)'
_computing_publication_material 'SHELXTL (Sheldrick, 2008)'
_computing_structure_refinement 'SHELXTL (Sheldrick, 2008)'
_computing_structure_solution 'SHELXTL (Sheldrick, 2008)'
_diffrn_ambient_temperature 298(2)
_diffrn_detector_area_resol_mean 13.6612
_diffrn_measured_fraction_theta_full 0.999
_diffrn_measured_fraction_theta_max 0.999
_diffrn_measurement_device_type 'Rigaku Mercury2'
_diffrn_measurement_method \w
_diffrn_radiation_monochromator graphite
_diffrn_radiation_source 'fine-focus sealed tube'
_diffrn_radiation_type MoK\a
_diffrn_radiation_wavelength 0.71073
_diffrn_reflns_av_R_equivalents 0.0859
_diffrn_reflns_av_sigmaI/netI 0.0661
_diffrn_reflns_limit_h_max 12
_diffrn_reflns_limit_h_min -12
_diffrn_reflns_limit_k_max 12
_diffrn_reflns_limit_k_min -12
_diffrn_reflns_limit_l_max 15
_diffrn_reflns_limit_l_min -15
_diffrn_reflns_number 10520
_diffrn_reflns_theta_full 27.48
_diffrn_reflns_theta_max 27.48
_diffrn_reflns_theta_min 3.09
_diffrn_standards_number 0
_exptl_absorpt_coefficient_mu 3.894
_exptl_absorpt_correction_T_max 0.940
_exptl_absorpt_correction_T_min 0.881
_exptl_absorpt_correction_type multi-scan
_exptl_absorpt_process_details '(CrystalClear; Rigaku, 2005)'
_exptl_crystal_colour Colourless
_exptl_crystal_density_diffrn 1.679
_exptl_crystal_density_method 'not measured'
_exptl_crystal_description block
_exptl_crystal_F_000 528
_exptl_crystal_size_max 0.4
_exptl_crystal_size_mid 0.35
_exptl_crystal_size_min 0.2
_refine_diff_density_max 0.408
_refine_diff_density_min -0.505
_refine_ls_extinction_method none
_refine_ls_goodness_of_fit_ref 1.061
_refine_ls_hydrogen_treatment constr
_refine_ls_matrix_type full
_refine_ls_number_parameters 137
_refine_ls_number_reflns 2400
_refine_ls_number_restraints 0
_refine_ls_restrained_S_all 1.061
_refine_ls_R_factor_all 0.0769
_refine_ls_R_factor_gt 0.0519
_refine_ls_shift/su_max 0.000
_refine_ls_shift/su_mean 0.000
_refine_ls_structure_factor_coef Fsqd
_refine_ls_weighting_details 'calc w=1/[\s^2^(Fo^2^)+(0.0530P)^2^] where P=(Fo^2^+2Fc^2^)/3'
_refine_ls_weighting_scheme calc
_refine_ls_wR_factor_gt 0.1141
_refine_ls_wR_factor_ref 0.1266
_reflns_number_gt 1751
_reflns_number_total 2400
_reflns_threshold_expression I>2sigma(I)
_cod_data_source_file xu2693.cif
_cod_data_source_block I
_cod_original_cell_volume 1048.7(4)
_cod_original_sg_symbol_H-M 'P 21/c'
_cod_database_code 2224528
_cod_database_fobs_code 2224528

loop_
_symmetry_equiv_pos_as_xyz
'x, y, z'
'-x, y+1/2, -z+1/2'
'-x, -y, -z'
'x, -y-1/2, z-1/2'

loop_
_atom_site_type_symbol
_atom_site_label
_atom_site_fract_x
_atom_site_fract_y
_atom_site_fract_z
_atom_site_U_iso_or_equiv
_atom_site_adp_type
_atom_site_calc_flag
_atom_site_refinement_flags
_atom_site_occupancy
_atom_site_disorder_assembly
_atom_site_disorder_group
Br Br1 0.29147(5) 0.80840(4) 0.47073(3) 0.0664(2) Uani d . 1 . .
C C2 0.4234(4) 0.6858(3) 0.4033(3) 0.0450(8) Uani d . 1 . .
C C1 0.5663(4) 0.6855(3) 0.4501(3) 0.0485(9) Uani d . 1 . .
C C4 0.4815(4) 0.5034(4) 0.2735(3) 0.0553(9) Uani d . 1 . .
H H4 0.4533 0.4410 0.2159 0.066 Uiso calc R 1 . .
C C3 0.3790(4) 0.5986(3) 0.3159(3) 0.0471(8) Uani d . 1 . .
C C5 0.6197(5) 0.5021(4) 0.3156(3) 0.0608(10) Uani d . 1 . .
H H5 0.6849 0.4405 0.2852 0.073 Uiso calc R 1 . .
C C6 0.6655(4) 0.5916(4) 0.4039(3) 0.0512(9) Uani d . 1 . .
C C10 0.6150(5) 0.7727(4) 0.5411(3) 0.0596(10) Uani d . 1 . .
H H10 0.5517 0.8347 0.5733 0.072 Uiso calc R 1 . .
C C9 0.7542(5) 0.7662(5) 0.5817(4) 0.0715(12) Uani d . 1 . .
H H9 0.7842 0.8239 0.6417 0.086 Uiso calc R 1 . .
C C8 0.8523(5) 0.6753(5) 0.5355(5) 0.0774(14) Uani d . 1 . .
H H8 0.9468 0.6730 0.5642 0.093 Uiso calc R 1 . .
C C12 0.0587(5) 0.4584(5) 0.1631(4) 0.0812(13) Uani d . 1 . .
H H12A 0.0394 0.3588 0.1475 0.122 Uiso calc R 1 . .
H H12B 0.0531 0.5120 0.0950 0.122 Uiso calc R 1 . .
H H12C -0.0107 0.4948 0.2112 0.122 Uiso calc R 1 . .
C C7 0.8094(5) 0.5901(5) 0.4484(4) 0.0699(12) Uani d . 1 . .
H H7 0.8754 0.5298 0.4174 0.084 Uiso calc R 1 . .
C C11 0.2313(4) 0.5993(4) 0.2617(3) 0.0552(9) Uani d . 1 . .
O O1 0.1996(3) 0.4727(3) 0.2164(2) 0.0678(7) Uani d . 1 . .
O O2 0.1531(4) 0.7005(3) 0.2538(3) 0.0835(10) Uani d . 1 . .

loop_
_atom_site_aniso_label
_atom_site_aniso_U_11
_atom_site_aniso_U_22
_atom_site_aniso_U_33
_atom_site_aniso_U_12
_atom_site_aniso_U_13
_atom_site_aniso_U_23
Br1 0.0647(3) 0.0697(3) 0.0652(3) 0.02213(19) 0.0071(2) -0.01421(18)
C2 0.050(2) 0.0373(17) 0.0492(19) 0.0072(14) 0.0111(17) 0.0042(14)
C1 0.052(2) 0.0429(19) 0.051(2) 0.0000(16) 0.0059(18) 0.0077(15)
C4 0.062(3) 0.049(2) 0.056(2) 0.0044(18) 0.0101(19) -0.0056(17)
C3 0.050(2) 0.0426(18) 0.0495(19) 0.0051(15) 0.0090(17) 0.0060(15)
C5 0.062(3) 0.055(2) 0.067(2) 0.012(2) 0.016(2) -0.0015(19)
C6 0.048(2) 0.047(2) 0.059(2) 0.0036(16) 0.0093(18) 0.0099(16)
C10 0.058(3) 0.052(2) 0.068(3) -0.0023(18) -0.003(2) -0.0026(18)
C9 0.073(3) 0.065(3) 0.075(3) -0.004(2) -0.006(3) -0.002(2)
C8 0.054(3) 0.079(3) 0.098(4) -0.004(2) -0.010(3) 0.015(3)
C12 0.073(3) 0.085(3) 0.083(3) -0.014(2) -0.016(3) -0.009(2)
C7 0.053(3) 0.070(3) 0.087(3) 0.012(2) 0.011(2) 0.010(2)
C11 0.058(2) 0.055(2) 0.053(2) -0.0032(19) 0.0025(18) -0.0014(17)
O1 0.0675(19) 0.0576(16) 0.0759(18) -0.0024(14) -0.0136(15) -0.0074(14)
O2 0.067(2) 0.0716(19) 0.109(2) 0.0204(15) -0.0172(19) -0.0198(16)

loop_
_atom_type_symbol
_atom_type_description
_atom_type_scat_dispersion_real
_atom_type_scat_dispersion_imag
_atom_type_scat_source
C C 0.0033 0.0016 'International Tables Vol C Tables 4.2.6.8 and 6.1.1.4'
H H 0.0000 0.0000 'International Tables Vol C Tables 4.2.6.8 and 6.1.1.4'
O O 0.0106 0.0060 'International Tables Vol C Tables 4.2.6.8 and 6.1.1.4'
Br Br -0.2901 2.4595 'International Tables Vol C Tables 4.2.6.8 and 6.1.1.4'

loop_
_geom_angle_atom_site_label_1
_geom_angle_atom_site_label_2
_geom_angle_atom_site_label_3
_geom_angle_site_symmetry_1
_geom_angle_site_symmetry_3
_geom_angle
_geom_angle_publ_flag
C3 C2 C1 . . 122.4(3) ?
C3 C2 Br1 . . 120.7(3) ?
C1 C2 Br1 . . 116.9(2) ?
C6 C1 C10 . . 118.1(4) ?
C6 C1 C2 . . 118.1(3) ?
C10 C1 C2 . . 123.8(3) ?
C5 C4 C3 . . 121.1(3) ?
C5 C4 H4 . . 119.4 ?
C3 C4 H4 . . 119.4 ?
C2 C3 C4 . . 117.8(3) ?
C2 C3 C11 . . 124.1(3) ?
C4 C3 C11 . . 118.1(3) ?
C4 C5 C6 . . 121.2(4) ?
C4 C5 H5 . . 119.4 ?
C6 C5 H5 . . 119.4 ?
C5 C6 C1 . . 119.4(4) ?
C5 C6 C7 . . 121.4(4) ?
C1 C6 C7 . . 119.3(4) ?
C9 C10 C1 . . 120.4(4) ?
C9 C10 H10 . . 119.8 ?
C1 C10 H10 . . 119.8 ?
C10 C9 C8 . . 121.5(4) ?
C10 C9 H9 . . 119.2 ?
C8 C9 H9 . . 119.2 ?
C7 C8 C9 . . 119.7(4) ?
C7 C8 H8 . . 120.1 ?
C9 C8 H8 . . 120.1 ?
O1 C12 H12A . . 109.5 ?
O1 C12 H12B . . 109.5 ?
H12A C12 H12B . . 109.5 ?
O1 C12 H12C . . 109.5 ?
H12A C12 H12C . . 109.5 ?
H12B C12 H12C . . 109.5 ?
C8 C7 C6 . . 121.0(4) ?
C8 C7 H7 . . 119.5 ?
C6 C7 H7 . . 119.5 ?
O2 C11 O1 . . 123.2(4) ?
O2 C11 C3 . . 125.9(3) ?
O1 C11 C3 . . 110.8(3) ?
C11 O1 C12 . . 116.3(3) ?

loop_
_geom_bond_atom_site_label_1
_geom_bond_atom_site_label_2
_geom_bond_site_symmetry_2
_geom_bond_distance
_geom_bond_publ_flag
Br1 C2 . 1.901(3) ?
C2 C3 . 1.374(5) ?
C2 C1 . 1.418(5) ?
C1 C6 . 1.415(5) ?
C1 C10 . 1.417(5) ?
C4 C5 . 1.360(5) ?
C4 C3 . 1.425(5) ?
C4 H4 . 0.9300 ?
C3 C11 . 1.491(5) ?
C5 C6 . 1.398(5) ?
C5 H5 . 0.9300 ?
C6 C7 . 1.418(5) ?
C10 C9 . 1.364(6) ?
C10 H10 . 0.9300 ?
C9 C8 . 1.390(7) ?
C9 H9 . 0.9300 ?
C8 C7 . 1.357(6) ?
C8 H8 . 0.9300 ?
C12 O1 . 1.436(5) ?
C12 H12A . 0.9600 ?
C12 H12B . 0.9600 ?
C12 H12C . 0.9600 ?
C7 H7 . 0.9300 ?
C11 O2 . 1.193(4) ?
C11 O1 . 1.324(4) ?

loop_
_geom_torsion_atom_site_label_1
_geom_torsion_atom_site_label_2
_geom_torsion_atom_site_label_3
_geom_torsion_atom_site_label_4
_geom_torsion_site_symmetry_1
_geom_torsion_site_symmetry_2
_geom_torsion_site_symmetry_3
_geom_torsion_site_symmetry_4
_geom_torsion
_geom_torsion_publ_flag
C3 C2 C1 C6 . . . . 0.2(5) ?
Br1 C2 C1 C6 . . . . 177.9(2) ?
C3 C2 C1 C10 . . . . -179.1(3) ?
Br1 C2 C1 C10 . . . . -1.5(4) ?
C1 C2 C3 C4 . . . . 1.2(5) ?
Br1 C2 C3 C4 . . . . -176.4(2) ?
C1 C2 C3 C11 . . . . -177.7(3) ?
Br1 C2 C3 C11 . . . . 4.7(4) ?
C5 C4 C3 C2 . . . . -2.1(5) ?
C5 C4 C3 C11 . . . . 176.9(4) ?
C3 C4 C5 C6 . . . . 1.6(6) ?
C4 C5 C6 C1 . . . . -0.1(5) ?
C4 C5 C6 C7 . . . . 179.7(4) ?
C10 C1 C6 C5 . . . . 178.6(3) ?
C2 C1 C6 C5 . . . . -0.8(5) ?
C10 C1 C6 C7 . . . . -1.2(5) ?
C2 C1 C6 C7 . . . . 179.4(3) ?
C6 C1 C10 C9 . . . . 0.5(5) ?
C2 C1 C10 C9 . . . . 179.9(4) ?
C1 C10 C9 C8 . . . . 0.3(6) ?
C10 C9 C8 C7 . . . . -0.4(7) ?
C9 C8 C7 C6 . . . . -0.3(7) ?
C5 C6 C7 C8 . . . . -178.7(4) ?
C1 C6 C7 C8 . . . . 1.1(6) ?
C2 C3 C11 O2 . . . . 30.4(6) ?
C4 C3 C11 O2 . . . . -148.5(4) ?
C2 C3 C11 O1 . . . . -153.4(3) ?
C4 C3 C11 O1 . . . . 27.7(4) ?
O2 C11 O1 C12 . . . . -4.8(6) ?
C3 C11 O1 C12 . . . . 178.9(3) ?

loop_
_cod_related_entry_id
_cod_related_entry_database
_cod_related_entry_code
1 ChemSpider 9120559
